data_4338178
loop_
_publ_author_name
'Dau, Minh Thuy'
'Shakirova, Julia R.'
'Karttunen, Antti J.'
'Grachova, Elena V.'
'Tunik, Sergey P.'
'Melnikov, Alexey S.'
'Pakkanen, Tapani A.'
'Koshevoy, Igor O.'

_publ_section_title
;
 Coinage metal complexes supported by the tri- and tetraphosphine ligands.
;
_journal_issue 9
_journal_name_full 'Inorganic chemistry'
_journal_page_first 4705
_journal_page_last 4715
_journal_paper_doi 10.1021/ic500402m
_journal_volume 53
_journal_year 2014
_chemical_formula_moiety 'C78 H72 Ag3 Au P8, 4(Cl O4), 3(C2 H3 N)'
_chemical_formula_sum 'C84 H81 Ag3 Au Cl4 N3 O16 P8'
_chemical_formula_weight 2298.65
_chemical_name_systematic
; 
 ? 
;
_space_group_IT_number 33
_symmetry_cell_setting orthorhombic
_symmetry_space_group_name_Hall 'P 2c -2n'
_symmetry_space_group_name_H-M 'P n a 21'
_atom_sites_solution_hydrogens geom
_atom_sites_solution_primary direct
_atom_sites_solution_secondary difmap
_audit_creation_method SHELXL-97
_cell_angle_alpha 90.00
_cell_angle_beta 90.00
_cell_angle_gamma 90.00
_cell_formula_units_Z 4
_cell_length_a 31.4363(8)
_cell_length_b 15.7649(4)
_cell_length_c 18.7672(5)
_cell_measurement_reflns_used 9915
_cell_measurement_temperature 120(2)
_cell_measurement_theta_max 28.14
_cell_measurement_theta_min 2.66
_cell_volume 9300.8(4)
_computing_cell_refinement 'SAINT (Bruker AXS, 2009)'
_computing_data_collection 'APEX2 (Bruker AXS, 2010)'
_computing_data_reduction 'SAINT (Bruker AXS, 2009)'
_computing_molecular_graphics 'Diamond v.3.2g (Brandenburg, 2011)'
_computing_publication_material 'SHELXL-97 (Sheldrick, 2008)'
_computing_structure_refinement 'SHELXL-97 (Sheldrick, 2008)'
_computing_structure_solution 'SHELXS-97 (Sheldrick, 2008)'
_diffrn_ambient_temperature 120(2)
_diffrn_detector_area_resol_mean 16
_diffrn_measured_fraction_theta_full 0.999
_diffrn_measured_fraction_theta_max 0.999
_diffrn_measurement_device '62mm x 62mm CCD camera on three-circle goniostat'
_diffrn_measurement_device_type 'Bruker SMART APEX II CCD'
_diffrn_measurement_method '\f scans and \w scans'
_diffrn_radiation_monochromator 'flat graphite crystal'
_diffrn_radiation_source 'fine-focus sealed tube'
_diffrn_radiation_type MoK\a
_diffrn_radiation_wavelength 0.71073
_diffrn_reflns_av_R_equivalents 0.0000
_diffrn_reflns_av_sigmaI/netI 0.0618
_diffrn_reflns_limit_h_max 37
_diffrn_reflns_limit_h_min 0
_diffrn_reflns_limit_k_max 18
_diffrn_reflns_limit_k_min 0
_diffrn_reflns_limit_l_max 22
_diffrn_reflns_limit_l_min -18
_diffrn_reflns_number 15064
_diffrn_reflns_theta_full 25.10
_diffrn_reflns_theta_max 25.10
_diffrn_reflns_theta_min 1.30
_exptl_absorpt_coefficient_mu 2.510
_exptl_absorpt_correction_T_max 0.7510
_exptl_absorpt_correction_T_min 0.3541
_exptl_absorpt_correction_type numerical
_exptl_absorpt_process_details 'SADABS (Sheldrick, 2008)'
_exptl_crystal_colour colourless
_exptl_crystal_density_diffrn 1.642
_exptl_crystal_density_method 'not measured'
_exptl_crystal_description block
_exptl_crystal_F_000 4568
_exptl_crystal_size_max 0.52
_exptl_crystal_size_mid 0.13
_exptl_crystal_size_min 0.12
_platon_squeeze_details
;
;
_refine_diff_density_max 2.157
_refine_diff_density_min -2.100
_refine_diff_density_rms 0.132
_refine_ls_abs_structure_details 'Flack H D (1983), Acta Cryst. A39, 876-881'
_refine_ls_abs_structure_Flack 0.076(4)
_refine_ls_extinction_method none
_refine_ls_goodness_of_fit_ref 1.028
_refine_ls_hydrogen_treatment constr
_refine_ls_matrix_type full
_refine_ls_number_parameters 1063
_refine_ls_number_reflns 15064
_refine_ls_number_restraints 3
_refine_ls_restrained_S_all 1.028
_refine_ls_R_factor_all 0.0560
_refine_ls_R_factor_gt 0.0413
_refine_ls_shift/su_max 0.008
_refine_ls_shift/su_mean 0.000
_refine_ls_structure_factor_coef Fsqd
_refine_ls_weighting_details 'calc w=1/[\s^2^(Fo^2^)+(0.0697P)^2^+0.0000P] where P=(Fo^2^+2Fc^2^)/3'
_refine_ls_weighting_scheme calc
_refine_ls_wR_factor_gt 0.1066
_refine_ls_wR_factor_ref 0.1126
_reflns_number_gt 12832
_reflns_number_total 15064
_reflns_threshold_expression >2sigma(I)
_cod_data_source_file ic500402m_si_003.cif
_cod_data_source_block 6
_cod_depositor_comments 'Adding full bibliography for 4338172--4338179.cif.'
_cod_database_code 4338178

loop_
_symmetry_equiv_pos_as_xyz
'x, y, z'
'-x, -y, z+1/2'
'-x+1/2, y+1/2, z+1/2'
'x+1/2, -y+1/2, z'

loop_
_atom_site_label
_atom_site_type_symbol
_atom_site_fract_x
_atom_site_fract_y
_atom_site_fract_z
_atom_site_U_iso_or_equiv
_atom_site_adp_type
_atom_site_occupancy
_atom_site_symmetry_multiplicity
_atom_site_calc_flag
_atom_site_refinement_flags
C1 C 0.9009(3) 0.3909(5) 0.8544(5) 0.0285(19) Uani 1 1 d .
C2 C 0.8643(3) 0.3394(5) 0.8631(5) 0.030(2) Uani 1 1 d .
H2 H 0.8489 0.3198 0.8228 0.036 Uiso 1 1 calc R
C3 C 0.8510(4) 0.3178(6) 0.9321(6) 0.043(2) Uani 1 1 d .
H3 H 0.8269 0.2822 0.9389 0.051 Uiso 1 1 calc R
C4 C 0.8730(4) 0.3485(7) 0.9899(6) 0.050(3) Uani 1 1 d .
H4 H 0.8635 0.3356 1.0367 0.061 Uiso 1 1 calc R
C5 C 0.9087(4) 0.3979(8) 0.9806(7) 0.060(3) Uani 1 1 d .
H5 H 0.9239 0.4175 1.0211 0.073 Uiso 1 1 calc R
C6 C 0.9228(3) 0.4196(6) 0.9120(5) 0.036(2) Uani 1 1 d .
H6 H 0.9473 0.4540 0.9059 0.044 Uiso 1 1 calc R
C7 C 0.9305(3) 0.3223(5) 0.7217(5) 0.029(2) Uani 1 1 d .
C8 C 0.9034(3) 0.2777(5) 0.6760(5) 0.031(2) Uani 1 1 d .
H8 H 0.8770 0.3019 0.6622 0.037 Uiso 1 1 calc R
C9 C 0.9150(3) 0.1978(6) 0.6505(5) 0.037(2) Uani 1 1 d .
H9 H 0.8967 0.1678 0.6192 0.045 Uiso 1 1 calc R
C10 C 0.9523(4) 0.1638(6) 0.6708(6) 0.045(3) Uani 1 1 d .
H10 H 0.9596 0.1090 0.6536 0.054 Uiso 1 1 calc R
C11 C 0.9801(3) 0.2044(7) 0.7148(6) 0.051(3) Uani 1 1 d .
H11 H 1.0060 0.1781 0.7288 0.061 Uiso 1 1 calc R
C12 C 0.9696(3) 0.2853(6) 0.7389(6) 0.039(2) Uani 1 1 d .
H12 H 0.9893 0.3159 0.7674 0.047 Uiso 1 1 calc R
C13 C 0.7892(2) 0.6028(5) 0.9660(4) 0.0208(17) Uani 1 1 d .
C14 C 0.7871(3) 0.5210(6) 0.9919(5) 0.036(2) Uani 1 1 d .
H14 H 0.7889 0.4744 0.9600 0.043 Uiso 1 1 calc R
C15 C 0.7823(3) 0.5064(7) 1.0642(5) 0.044(3) Uani 1 1 d .
H15 H 0.7804 0.4501 1.0821 0.053 Uiso 1 1 calc R
C16 C 0.7802(3) 0.5761(8) 1.1107(5) 0.049(3) Uani 1 1 d .
H16 H 0.7776 0.5674 1.1606 0.058 Uiso 1 1 calc R
C17 C 0.7821(3) 0.6587(7) 1.0827(6) 0.047(3) Uani 1 1 d .
H17 H 0.7798 0.7061 1.1138 0.056 Uiso 1 1 calc R
C18 C 0.7870(3) 0.6710(6) 1.0133(5) 0.039(2) Uani 1 1 d .
H18 H 0.7890 0.7273 0.9954 0.046 Uiso 1 1 calc R
C19 C 0.7381(2) 0.6121(5) 0.8404(5) 0.0249(18) Uani 1 1 d .
C20 C 0.7212(3) 0.5396(6) 0.8104(5) 0.035(2) Uani 1 1 d .
H20 H 0.7384 0.4906 0.8047 0.042 Uiso 1 1 calc R
C21 C 0.6789(3) 0.5381(8) 0.7885(5) 0.048(3) Uani 1 1 d .
H21 H 0.6675 0.4883 0.7674 0.057 Uiso 1 1 calc R
C22 C 0.6536(3) 0.6085(8) 0.7972(6) 0.052(3) Uani 1 1 d .
H22 H 0.6248 0.6068 0.7818 0.062 Uiso 1 1 calc R
C23 C 0.6690(3) 0.6803(7) 0.8276(6) 0.045(3) Uani 1 1 d .
H23 H 0.6509 0.7279 0.8340 0.054 Uiso 1 1 calc R
C24 C 0.7114(3) 0.6846(7) 0.8493(6) 0.042(2) Uani 1 1 d .
H24 H 0.7224 0.7351 0.8699 0.051 Uiso 1 1 calc R
C25 C 0.8279(3) 0.4935(6) 0.5550(5) 0.036(2) Uani 1 1 d .
C26 C 0.8665(3) 0.4927(8) 0.5162(7) 0.056(3) Uani 1 1 d .
H26 H 0.8829 0.5428 0.5101 0.067 Uiso 1 1 calc R
C27 C 0.8794(4) 0.4157(9) 0.4872(8) 0.072(4) Uani 1 1 d .
H27 H 0.9057 0.4138 0.4623 0.087 Uiso 1 1 calc R
C28 C 0.8573(4) 0.3459(8) 0.4924(7) 0.059(4) Uani 1 1 d .
H28 H 0.8673 0.2956 0.4702 0.070 Uiso 1 1 calc R
C29 C 0.8191(4) 0.3445(6) 0.5306(7) 0.060(4) Uani 1 1 d .
H29 H 0.8032 0.2936 0.5354 0.072 Uiso 1 1 calc R
C30 C 0.8050(3) 0.4189(6) 0.5609(5) 0.039(2) Uani 1 1 d .
H30 H 0.7789 0.4190 0.5865 0.046 Uiso 1 1 calc R
C31 C 0.7588(3) 0.6059(5) 0.5555(5) 0.030(2) Uani 1 1 d .
C32 C 0.7589(3) 0.6226(6) 0.4818(6) 0.045(3) Uani 1 1 d .
H32 H 0.7849 0.6298 0.4566 0.054 Uiso 1 1 calc R
C33 C 0.7200(4) 0.6284(7) 0.4465(7) 0.062(4) Uani 1 1 d .
H33 H 0.7192 0.6415 0.3971 0.075 Uiso 1 1 calc R
C34 C 0.6815(4) 0.6147(7) 0.4840(7) 0.064(4) Uani 1 1 d .
H34 H 0.6552 0.6159 0.4592 0.077 Uiso 1 1 calc R
C35 C 0.6820(4) 0.6002(7) 0.5545(8) 0.059(3) Uani 1 1 d .
H35 H 0.6559 0.5932 0.5795 0.071 Uiso 1 1 calc R
C36 C 0.7211(3) 0.5953(6) 0.5918(7) 0.050(3) Uani 1 1 d .
H36 H 0.7213 0.5846 0.6416 0.060 Uiso 1 1 calc R
C37 C 0.8671(3) 0.4506(5) 0.7190(4) 0.0248(18) Uani 1 1 d .
H37A H 0.8726 0.4531 0.6671 0.030 Uiso 1 1 calc R
H37B H 0.8460 0.4049 0.7272 0.030 Uiso 1 1 calc R
C38 C 0.8210(2) 0.5326(5) 0.8358(4) 0.0208(17) Uani 1 1 d .
H38A H 0.8012 0.4838 0.8338 0.025 Uiso 1 1 calc R
H38B H 0.8442 0.5177 0.8691 0.025 Uiso 1 1 calc R
C39 C 0.7982(2) 0.5629(5) 0.6893(5) 0.0228(18) Uani 1 1 d .
H39A H 0.7796 0.6074 0.7097 0.027 Uiso 1 1 calc R
H39B H 0.7819 0.5092 0.6892 0.027 Uiso 1 1 calc R
C40 C 1.0656(2) 0.6483(5) 0.7318(5) 0.031(2) Uani 1 1 d .
C41 C 1.0821(3) 0.5686(7) 0.7296(7) 0.0581(19) Uani 1 1 d .
H41 H 1.0653 0.5216 0.7443 0.070 Uiso 1 1 calc R
C42 C 1.1249(3) 0.5555(8) 0.7050(7) 0.0581(19) Uani 1 1 d .
H42 H 1.1367 0.5001 0.7025 0.070 Uiso 1 1 calc R
C43 C 1.1488(3) 0.6260(7) 0.6849(7) 0.0581(19) Uani 1 1 d .
H43 H 1.1774 0.6189 0.6700 0.070 Uiso 1 1 calc R
C44 C 1.1314(3) 0.7051(7) 0.6864(6) 0.045(3) Uani 1 1 d .
H44 H 1.1481 0.7524 0.6722 0.054 Uiso 1 1 calc R
C45 C 1.0885(3) 0.7182(6) 0.7092(5) 0.035(2) Uani 1 1 d .
H45 H 1.0760 0.7731 0.7087 0.043 Uiso 1 1 calc R
C46 C 1.0200(2) 0.6882(5) 0.8613(5) 0.0243(18) Uani 1 1 d .
C47 C 1.0399(3) 0.7634(6) 0.8823(6) 0.037(2) Uani 1 1 d .
H47 H 1.0512 0.8000 0.8469 0.044 Uiso 1 1 calc R
C48 C 1.0434(3) 0.7855(7) 0.9522(6) 0.043(3) Uani 1 1 d .
H48 H 1.0570 0.8371 0.9653 0.052 Uiso 1 1 calc R
C49 C 1.0272(3) 0.7321(7) 1.0037(6) 0.052(3) Uani 1 1 d .
H49 H 1.0287 0.7477 1.0525 0.062 Uiso 1 1 calc R
C50 C 1.0088(3) 0.6568(6) 0.9845(6) 0.043(3) Uani 1 1 d .
H50 H 0.9988 0.6191 1.0204 0.052 Uiso 1 1 calc R
C51 C 1.0046(3) 0.6354(6) 0.9153(5) 0.030(2) Uani 1 1 d .
H51 H 0.9910 0.5837 0.9030 0.036 Uiso 1 1 calc R
C52 C 0.8952(3) 0.8766(5) 0.9677(4) 0.0231(18) Uani 1 1 d .
C53 C 0.9358(3) 0.8895(6) 0.9949(5) 0.038(2) Uani 1 1 d .
H53 H 0.9599 0.8869 0.9646 0.046 Uiso 1 1 calc R
C54 C 0.9405(4) 0.9062(7) 1.0674(6) 0.053(3) Uani 1 1 d .
H54 H 0.9681 0.9143 1.0868 0.064 Uiso 1 1 calc R
C55 C 0.9057(4) 0.9111(7) 1.1106(6) 0.054(3) Uani 1 1 d .
H55 H 0.9092 0.9234 1.1598 0.065 Uiso 1 1 calc R
C56 C 0.8653(3) 0.8982(7) 1.0833(6) 0.050(3) Uani 1 1 d .
H56 H 0.8412 0.9021 1.1139 0.060 Uiso 1 1 calc R
C57 C 0.8595(3) 0.8796(6) 1.0112(5) 0.039(2) Uani 1 1 d .
H57 H 0.8320 0.8692 0.9925 0.047 Uiso 1 1 calc R
C58 C 0.8749(3) 0.9638(5) 0.8369(4) 0.0232(17) Uani 1 1 d .
C59 C 0.8381(2) 0.9776(5) 0.8024(4) 0.0256(19) Uani 1 1 d .
H59 H 0.8187 0.9320 0.7956 0.031 Uiso 1 1 calc R
C60 C 0.8276(3) 1.0615(5) 0.7753(5) 0.032(2) Uani 1 1 d .
H60 H 0.8018 1.0711 0.7503 0.038 Uiso 1 1 calc R
C61 C 0.8553(3) 1.1254(6) 0.7867(5) 0.032(2) Uani 1 1 d .
H61 H 0.8486 1.1809 0.7706 0.039 Uiso 1 1 calc R
C62 C 0.8934(3) 1.1108(6) 0.8215(5) 0.036(2) Uani 1 1 d .
H62 H 0.9127 1.1565 0.8282 0.043 Uiso 1 1 calc R
C63 C 0.9038(3) 1.0323(5) 0.8463(5) 0.031(2) Uani 1 1 d .
H63 H 0.9302 1.0233 0.8697 0.038 Uiso 1 1 calc R
C64 C 0.9598(2) 0.8229(6) 0.5546(5) 0.028(2) Uani 1 1 d .
C65 C 0.9634(3) 0.7643(7) 0.4983(6) 0.046(3) Uani 1 1 d .
H65 H 0.9400 0.7292 0.4857 0.055 Uiso 1 1 calc R
C66 C 1.0020(4) 0.7584(7) 0.4610(7) 0.062(3) Uani 1 1 d .
H66 H 1.0045 0.7207 0.4218 0.075 Uiso 1 1 calc R
C67 C 1.0362(4) 0.8080(8) 0.4815(8) 0.063(4) Uani 1 1 d .
H67 H 1.0629 0.8007 0.4585 0.076 Uiso 1 1 calc R
C68 C 1.0324(3) 0.8657(7) 0.5331(6) 0.048(3) Uani 1 1 d .
H68 H 1.0557 0.9018 0.5438 0.057 Uiso 1 1 calc R
C69 C 0.9946(3) 0.8739(6) 0.5714(5) 0.037(2) Uani 1 1 d .
H69 H 0.9925 0.9142 0.6089 0.045 Uiso 1 1 calc R
C70 C 0.8863(3) 0.9290(5) 0.5605(5) 0.0288(19) Uani 1 1 d .
C71 C 0.9004(3) 0.9586(6) 0.4944(5) 0.032(2) Uani 1 1 d .
H71 H 0.9229 0.9304 0.4704 0.039 Uiso 1 1 calc R
C72 C 0.8811(3) 1.0300(7) 0.4638(6) 0.043(3) Uani 1 1 d .
H72 H 0.8908 1.0506 0.4190 0.052 Uiso 1 1 calc R
C73 C 0.8478(3) 1.0709(6) 0.4988(6) 0.041(2) Uani 1 1 d .
H73 H 0.8345 1.1191 0.4782 0.050 Uiso 1 1 calc R
C74 C 0.8346(3) 1.0406(6) 0.5630(6) 0.043(3) Uani 1 1 d .
H74 H 0.8121 1.0690 0.5869 0.051 Uiso 1 1 calc R
C75 C 0.8525(2) 0.9701(5) 0.5948(5) 0.0293(19) Uani 1 1 d .
H75 H 0.8422 0.9500 0.6393 0.035 Uiso 1 1 calc R
C76 C 0.9902(2) 0.7542(5) 0.7259(4) 0.0218(18) Uani 1 1 d .
H76A H 1.0084 0.8032 0.7385 0.026 Uiso 1 1 calc R
H76B H 0.9919 0.7466 0.6736 0.026 Uiso 1 1 calc R
C77 C 0.9385(2) 0.8277(5) 0.8377(4) 0.0176(16) Uani 1 1 d .
H77A H 0.9569 0.8786 0.8354 0.021 Uiso 1 1 calc R
H77B H 0.9517 0.7872 0.8714 0.021 Uiso 1 1 calc R
C78 C 0.9196(2) 0.8657(6) 0.6900(4) 0.0249(18) Uani 1 1 d .
H78A H 0.8937 0.8925 0.7098 0.030 Uiso 1 1 calc R
H78B H 0.9423 0.9093 0.6893 0.030 Uiso 1 1 calc R
C79 C 0.7426(3) 0.9106(7) 0.8788(6) 0.047(3) Uani 1 1 d .
C80 C 0.7097(4) 0.9665(7) 0.8490(7) 0.060(3) Uani 1 1 d .
H80A H 0.7223 1.0216 0.8372 0.091 Uiso 1 1 calc R
H80B H 0.6870 0.9744 0.8841 0.091 Uiso 1 1 calc R
H80C H 0.6979 0.9408 0.8058 0.091 Uiso 1 1 calc R
C81 C 0.9009(4) 0.6363(9) 0.9907(8) 0.059(3) Uani 1 1 d U
C82 C 0.9028(5) 0.6383(13) 1.0661(9) 0.110(6) Uani 1 1 d U
H82A H 0.9281 0.6702 1.0811 0.165 Uiso 1 1 calc R
H82B H 0.9046 0.5803 1.0845 0.165 Uiso 1 1 calc R
H82C H 0.8772 0.6659 1.0848 0.165 Uiso 1 1 calc R
C83 C 0.8265(4) 0.7965(8) 0.4462(6) 0.051(3) Uani 1 1 d U
C84 C 0.7929(4) 0.8647(8) 0.4438(7) 0.067(4) Uani 1 1 d U
H84A H 0.7757 0.8579 0.4005 0.100 Uiso 1 1 calc R
H84B H 0.8065 0.9206 0.4434 0.100 Uiso 1 1 calc R
H84C H 0.7745 0.8599 0.4858 0.100 Uiso 1 1 calc R
N1 N 0.7679(3) 0.8662(7) 0.9020(6) 0.061(3) Uani 1 1 d .
N2 N 0.8994(3) 0.6357(6) 0.9309(9) 0.074(4) Uani 1 1 d .
N3 N 0.8508(3) 0.7439(6) 0.4498(6) 0.063(3) Uani 1 1 d .
P1 P 0.91667(6) 0.42174(13) 0.76414(12) 0.0245(5) Uani 1 1 d .
P2 P 0.79269(6) 0.62457(13) 0.87046(12) 0.0216(4) Uani 1 1 d .
P3 P 0.81087(7) 0.59154(14) 0.59631(12) 0.0273(5) Uani 1 1 d .
P4 P 0.84363(5) 0.55042(11) 0.74639(12) 0.0184(4) Uani 1 1 d .
P5 P 1.01201(6) 0.65851(13) 0.76908(12) 0.0241(5) Uani 1 1 d .
P6 P 0.88553(6) 0.85887(13) 0.87232(11) 0.0199(4) Uani 1 1 d .
P7 P 0.90879(7) 0.83229(13) 0.59851(12) 0.0231(5) Uani 1 1 d .
P8 P 0.93604(5) 0.77897(11) 0.74932(12) 0.0175(4) Uani 1 1 d .
Ag1 Ag 0.967131(16) 0.53572(3) 0.76121(3) 0.02180(14) Uani 1 1 d .
Ag2 Ag 0.829726(18) 0.75643(4) 0.84912(4) 0.02606(14) Uani 1 1 d .
Ag3 Ag 0.860985(19) 0.71009(4) 0.59177(3) 0.02557(14) Uani 1 1 d .
Au1 Au 0.890728(9) 0.663313(19) 0.74507(2) 0.02756(9) Uani 1 1 d .
Cl1 Cl 0.97545(8) 0.55735(16) 0.58438(13) 0.0439(6) Uani 1 1 d .
Cl2 Cl 0.77353(6) 0.81564(13) 0.68160(11) 0.0266(4) Uani 1 1 d .
Cl3 Cl 1.03230(6) 0.98986(13) 0.78387(13) 0.0351(5) Uani 1 1 d .
Cl4 Cl 0.74222(6) 0.79983(12) 1.24037(14) 0.0337(5) Uani 1 1 d .
O1 O 0.9721(3) 0.5445(4) 0.5090(4) 0.054(2) Uani 1 1 d .
O2 O 1.0095(2) 0.6182(7) 0.5981(5) 0.080(3) Uani 1 1 d .
O3 O 0.9835(5) 0.4822(6) 0.6218(5) 0.130(6) Uani 1 1 d .
O4 O 0.9392(2) 0.5978(6) 0.6111(4) 0.068(3) Uani 1 1 d .
O5 O 0.7774(2) 0.8099(4) 0.6053(4) 0.0472(18) Uani 1 1 d .
O6 O 0.81533(19) 0.8003(4) 0.7126(3) 0.0374(15) Uani 1 1 d .
O7 O 0.7455(2) 0.7527(4) 0.7083(4) 0.0520(19) Uani 1 1 d .
O8 O 0.75925(18) 0.8987(4) 0.7028(4) 0.0379(15) Uani 1 1 d .
O9 O 0.99365(19) 1.0009(4) 0.7466(5) 0.0559(19) Uani 1 1 d .
O10 O 1.0573(2) 1.0646(4) 0.7825(4) 0.0471(18) Uani 1 1 d .
O11 O 1.05487(19) 0.9213(4) 0.7510(6) 0.062(2) Uani 1 1 d .
O12 O 1.0228(3) 0.9665(5) 0.8553(5) 0.073(3) Uani 1 1 d .
O13 O 0.7288(3) 0.8499(5) 1.3007(5) 0.069(3) Uani 1 1 d .
O14 O 0.7052(2) 0.7780(5) 1.2012(4) 0.058(2) Uani 1 1 d .
O15 O 0.7701(3) 0.8497(5) 1.1971(5) 0.063(2) Uani 1 1 d .
O16 O 0.7634(2) 0.7266(5) 1.2638(5) 0.070(3) Uani 1 1 d .

loop_
_atom_site_aniso_label
_atom_site_aniso_U_11
_atom_site_aniso_U_22
_atom_site_aniso_U_33
_atom_site_aniso_U_23
_atom_site_aniso_U_13
_atom_site_aniso_U_12
C1 0.036(4) 0.020(4) 0.029(5) 0.000(4) -0.006(4) 0.007(4)
C2 0.039(5) 0.019(4) 0.032(5) -0.002(4) 0.006(4) 0.005(4)
C3 0.059(6) 0.030(5) 0.039(6) 0.005(5) 0.002(5) 0.013(5)
C4 0.071(8) 0.045(6) 0.036(6) 0.016(5) 0.004(6) 0.020(6)
C5 0.074(8) 0.065(8) 0.043(7) 0.004(6) -0.024(6) 0.023(7)
C6 0.043(5) 0.040(5) 0.027(5) 0.005(4) -0.019(4) 0.009(4)
C7 0.032(4) 0.027(4) 0.028(5) 0.009(4) 0.008(4) 0.006(4)
C8 0.039(5) 0.025(4) 0.030(5) 0.002(4) 0.009(4) -0.004(4)
C9 0.057(6) 0.019(4) 0.036(6) -0.003(4) 0.014(5) 0.004(4)
C10 0.069(7) 0.026(5) 0.039(6) 0.006(5) 0.024(6) 0.010(5)
C11 0.048(6) 0.044(6) 0.059(7) 0.004(6) 0.005(5) 0.026(5)
C12 0.029(4) 0.038(5) 0.050(6) 0.001(5) -0.003(5) 0.013(4)
C13 0.011(3) 0.030(4) 0.021(4) 0.006(4) 0.003(3) -0.001(3)
C14 0.030(5) 0.037(5) 0.041(6) 0.010(5) -0.001(4) 0.005(4)
C15 0.044(5) 0.055(6) 0.032(6) 0.025(5) 0.004(5) 0.008(5)
C16 0.028(5) 0.097(9) 0.021(5) 0.011(6) 0.002(4) -0.002(5)
C17 0.060(6) 0.054(7) 0.027(6) -0.011(5) 0.006(5) -0.008(5)
C18 0.048(6) 0.035(5) 0.033(6) 0.000(5) 0.010(5) -0.003(4)
C19 0.021(4) 0.029(4) 0.025(5) 0.006(4) 0.003(3) 0.002(3)
C20 0.023(4) 0.037(5) 0.045(6) 0.007(5) -0.007(4) -0.011(4)
C21 0.042(6) 0.071(8) 0.029(6) 0.007(5) -0.009(4) -0.022(6)
C22 0.021(5) 0.098(10) 0.036(6) 0.022(6) -0.002(4) -0.006(6)
C23 0.023(5) 0.059(7) 0.053(7) 0.007(6) 0.008(5) 0.003(5)
C24 0.036(5) 0.051(6) 0.040(6) 0.009(5) -0.003(5) 0.003(4)
C25 0.036(5) 0.030(5) 0.042(6) -0.005(4) -0.022(4) 0.001(4)
C26 0.038(6) 0.061(7) 0.070(8) -0.018(7) -0.012(5) 0.004(5)
C27 0.050(7) 0.083(10) 0.083(10) -0.050(8) -0.007(7) 0.028(7)
C28 0.055(7) 0.056(8) 0.066(9) -0.031(7) -0.022(6) 0.020(6)
C29 0.098(10) 0.029(6) 0.052(7) -0.012(5) -0.035(7) 0.001(6)
C30 0.053(6) 0.036(5) 0.028(5) -0.006(4) -0.005(4) 0.007(5)
C31 0.039(5) 0.023(4) 0.029(5) 0.002(4) -0.020(4) 0.003(4)
C32 0.061(7) 0.028(5) 0.044(6) -0.018(5) -0.015(5) 0.006(5)
C33 0.094(10) 0.046(7) 0.047(7) -0.006(6) -0.046(7) 0.009(7)
C34 0.083(9) 0.031(6) 0.080(10) 0.000(6) -0.068(8) 0.006(6)
C35 0.048(6) 0.044(6) 0.085(10) 0.005(6) -0.022(6) 0.002(5)
C36 0.050(6) 0.037(5) 0.064(7) 0.015(6) -0.029(6) -0.008(5)
C37 0.035(5) 0.017(4) 0.022(4) -0.002(3) -0.010(3) 0.001(3)
C38 0.021(4) 0.028(4) 0.013(4) 0.010(3) -0.004(3) 0.001(3)
C39 0.024(4) 0.012(4) 0.032(5) 0.000(3) -0.004(4) 0.000(3)
C40 0.016(4) 0.036(5) 0.041(6) -0.003(4) -0.003(4) 0.005(3)
C41 0.028(3) 0.063(4) 0.084(5) -0.008(4) 0.006(3) 0.018(3)
C42 0.028(3) 0.063(4) 0.084(5) -0.008(4) 0.006(3) 0.018(3)
C43 0.028(3) 0.063(4) 0.084(5) -0.008(4) 0.006(3) 0.018(3)
C44 0.025(5) 0.065(7) 0.046(7) -0.015(6) 0.012(4) -0.014(5)
C45 0.027(5) 0.040(5) 0.039(6) -0.010(5) 0.002(4) -0.003(4)
C46 0.014(3) 0.028(4) 0.031(5) 0.002(4) -0.007(3) 0.007(3)
C47 0.025(4) 0.034(5) 0.051(6) -0.007(5) -0.011(4) -0.001(4)
C48 0.039(5) 0.048(6) 0.043(6) -0.005(5) -0.021(5) 0.003(5)
C49 0.044(6) 0.063(8) 0.048(7) -0.009(6) -0.021(5) 0.009(5)
C50 0.038(5) 0.045(6) 0.048(7) 0.014(5) -0.006(5) 0.002(5)
C51 0.034(5) 0.033(5) 0.025(5) 0.006(4) -0.002(4) 0.004(4)
C52 0.041(5) 0.019(4) 0.009(4) -0.002(3) -0.004(3) -0.001(4)
C53 0.035(5) 0.046(6) 0.033(5) 0.000(5) -0.003(4) -0.006(4)
C54 0.055(7) 0.061(7) 0.044(7) -0.008(6) -0.012(6) -0.011(6)
C55 0.087(8) 0.048(6) 0.027(6) -0.008(5) -0.013(6) 0.003(6)
C56 0.058(7) 0.051(6) 0.042(6) -0.010(5) 0.002(5) 0.007(5)
C57 0.046(6) 0.047(6) 0.024(5) 0.009(5) 0.009(4) 0.003(5)
C58 0.037(4) 0.025(4) 0.008(4) -0.004(3) 0.000(3) 0.003(4)
C59 0.019(4) 0.033(5) 0.025(5) 0.002(4) 0.006(4) -0.004(3)
C60 0.040(5) 0.029(5) 0.026(5) 0.004(4) 0.008(4) 0.014(4)
C61 0.044(5) 0.026(5) 0.026(5) 0.005(4) 0.013(4) 0.012(4)
C62 0.047(6) 0.019(4) 0.040(6) -0.004(4) 0.019(4) -0.012(4)
C63 0.029(4) 0.022(4) 0.043(6) 0.003(4) 0.015(4) -0.013(4)
C64 0.022(4) 0.039(5) 0.023(5) 0.007(4) 0.006(4) 0.002(4)
C65 0.050(6) 0.042(6) 0.047(7) -0.006(5) 0.016(5) 0.007(5)
C66 0.073(8) 0.047(7) 0.066(9) 0.001(6) 0.033(7) 0.007(6)
C67 0.049(7) 0.054(7) 0.087(10) 0.012(7) 0.040(7) 0.007(6)
C68 0.034(5) 0.060(7) 0.049(7) 0.017(6) 0.017(5) 0.006(5)
C69 0.040(5) 0.039(5) 0.033(5) 0.011(4) 0.012(4) -0.001(4)
C70 0.030(4) 0.025(4) 0.032(5) -0.001(4) -0.006(4) -0.002(4)
C71 0.036(5) 0.034(5) 0.026(5) 0.003(4) -0.006(4) 0.000(4)
C72 0.041(5) 0.049(6) 0.039(6) 0.015(5) -0.007(5) -0.014(5)
C73 0.039(5) 0.028(5) 0.057(7) 0.012(5) -0.017(5) -0.002(4)
C74 0.028(5) 0.038(5) 0.062(7) 0.003(5) 0.000(5) 0.006(4)
C75 0.021(4) 0.034(5) 0.033(5) 0.010(4) -0.004(4) 0.011(4)
C76 0.015(3) 0.030(4) 0.020(4) 0.002(3) 0.001(3) 0.006(3)
C77 0.017(3) 0.018(4) 0.019(4) 0.005(3) 0.000(3) 0.006(3)
C78 0.022(4) 0.036(5) 0.017(4) 0.003(4) 0.003(3) -0.001(4)
C79 0.030(5) 0.055(7) 0.056(7) 0.003(6) 0.007(5) -0.001(5)
C80 0.059(7) 0.065(7) 0.057(7) -0.015(7) -0.014(6) 0.025(6)
C81 0.057(7) 0.064(8) 0.056(7) 0.016(7) -0.006(7) 0.010(6)
C82 0.092(11) 0.164(18) 0.074(8) 0.010(12) -0.003(9) 0.053(12)
C83 0.072(7) 0.057(7) 0.024(5) 0.006(5) -0.013(5) -0.012(6)
C84 0.085(9) 0.056(7) 0.060(8) 0.018(7) -0.012(7) 0.008(6)
N1 0.032(5) 0.067(6) 0.084(8) 0.024(6) 0.008(5) -0.006(5)
N2 0.045(6) 0.040(6) 0.135(13) 0.002(7) -0.031(7) 0.006(4)
N3 0.070(7) 0.054(6) 0.065(7) 0.007(5) -0.012(6) 0.013(5)
P1 0.0233(10) 0.0206(10) 0.0296(13) 0.0028(10) -0.0019(9) 0.0033(8)
P2 0.0200(9) 0.0196(10) 0.0252(12) 0.0035(9) 0.0008(8) -0.0016(8)
P3 0.0324(11) 0.0262(11) 0.0233(12) -0.0005(10) -0.0077(10) 0.0019(9)
P4 0.0199(8) 0.0165(9) 0.0190(10) 0.0012(10) -0.0015(9) 0.0003(7)
P5 0.0160(9) 0.0236(10) 0.0327(13) 0.0017(10) -0.0022(8) 0.0013(8)
P6 0.0201(10) 0.0196(10) 0.0200(11) 0.0002(9) -0.0010(8) -0.0002(8)
P7 0.0240(10) 0.0243(11) 0.0210(11) 0.0017(10) -0.0022(9) 0.0024(8)
P8 0.0150(8) 0.0190(9) 0.0184(10) 0.0021(10) -0.0015(9) 0.0018(7)
Ag1 0.0154(2) 0.0165(3) 0.0335(4) 0.0043(3) -0.0049(2) -0.0030(2)
Ag2 0.0263(3) 0.0184(3) 0.0334(4) -0.0023(3) 0.0082(3) -0.0079(2)
Ag3 0.0295(3) 0.0251(3) 0.0221(3) 0.0018(3) -0.0037(3) -0.0027(3)
Au1 0.02510(15) 0.02688(16) 0.03070(18) 0.00024(17) -0.00190(15) -0.00040(12)
Cl1 0.0575(15) 0.0433(13) 0.0309(13) -0.0040(11) 0.0041(11) 0.0073(11)
Cl2 0.0254(10) 0.0257(10) 0.0287(12) 0.0043(9) -0.0023(9) 0.0030(8)
Cl3 0.0258(10) 0.0272(11) 0.0523(15) 0.0068(10) -0.0035(10) -0.0019(9)
Cl4 0.0331(10) 0.0296(10) 0.0384(12) -0.0070(11) 0.0034(10) 0.0015(8)
O1 0.089(6) 0.039(4) 0.035(4) -0.007(3) 0.010(4) -0.001(4)
O2 0.041(4) 0.143(9) 0.056(6) -0.009(6) -0.004(4) -0.022(5)
O3 0.300(18) 0.056(6) 0.033(5) 0.001(5) 0.035(8) 0.058(8)
O4 0.041(4) 0.124(8) 0.038(5) -0.012(5) 0.001(3) 0.005(4)
O5 0.065(5) 0.042(4) 0.035(4) -0.005(3) -0.011(4) 0.009(4)
O6 0.037(3) 0.036(4) 0.039(4) 0.004(3) -0.003(3) 0.013(3)
O7 0.047(4) 0.040(4) 0.069(5) 0.016(4) 0.010(4) -0.016(3)
O8 0.024(3) 0.037(4) 0.052(4) -0.001(3) -0.006(3) 0.007(3)
O9 0.038(3) 0.047(4) 0.083(5) -0.001(5) -0.025(4) 0.002(3)
O10 0.045(4) 0.039(4) 0.057(5) 0.003(3) 0.007(3) -0.017(3)
O11 0.036(3) 0.038(4) 0.113(7) -0.016(5) 0.002(5) 0.010(3)
O12 0.089(6) 0.074(6) 0.056(5) 0.025(5) -0.010(5) -0.030(5)
O13 0.057(5) 0.064(5) 0.086(7) -0.036(5) 0.013(5) 0.008(4)
O14 0.058(4) 0.069(5) 0.047(5) 0.000(4) -0.011(4) -0.024(4)
O15 0.062(5) 0.063(5) 0.066(6) 0.010(4) 0.004(4) -0.028(4)
O16 0.060(5) 0.056(4) 0.093(7) 0.019(5) 0.008(5) 0.022(4)

loop_
_atom_type_symbol
_atom_type_description
_atom_type_scat_dispersion_real
_atom_type_scat_dispersion_imag
_atom_type_scat_source
C C 0.0033 0.0016 'International Tables Vol C Tables 4.2.6.8 and 6.1.1.4'
H H 0.0000 0.0000 'International Tables Vol C Tables 4.2.6.8 and 6.1.1.4'
N N 0.0061 0.0033 'International Tables Vol C Tables 4.2.6.8 and 6.1.1.4'
P P 0.1023 0.0942 'International Tables Vol C Tables 4.2.6.8 and 6.1.1.4'
Ag Ag -0.8971 1.1015 'International Tables Vol C Tables 4.2.6.8 and 6.1.1.4'
Au Au -2.0133 8.8022 'International Tables Vol C Tables 4.2.6.8 and 6.1.1.4'
Cl Cl 0.1484 0.1585 'International Tables Vol C Tables 4.2.6.8 and 6.1.1.4'
O O 0.0106 0.0060 'International Tables Vol C Tables 4.2.6.8 and 6.1.1.4'

loop_
_geom_angle_atom_site_label_1
_geom_angle_atom_site_label_2
_geom_angle_atom_site_label_3
_geom_angle
C6 C1 C2 120.7(9)
C6 C1 P1 120.7(7)
C2 C1 P1 118.6(7)
C3 C2 C1 119.2(9)
C3 C2 H2 120.4
C1 C2 H2 120.4
C4 C3 C2 119.4(10)
C4 C3 H3 120.3
C2 C3 H3 120.3
C3 C4 C5 120.8(11)
C3 C4 H4 119.6
C5 C4 H4 119.6
C4 C5 C6 120.7(11)
C4 C5 H5 119.7
C6 C5 H5 119.7
C1 C6 C5 119.3(10)
C1 C6 H6 120.4
C5 C6 H6 120.4
C12 C7 C8 117.9(8)
C12 C7 P1 118.1(7)
C8 C7 P1 123.9(6)
C9 C8 C7 120.3(9)
C9 C8 H8 119.8
C7 C8 H8 119.8
C10 C9 C8 119.4(10)
C10 C9 H9 120.3
C8 C9 H9 120.3
C9 C10 C11 122.9(9)
C9 C10 H10 118.5
C11 C10 H10 118.5
C10 C11 C12 118.3(9)
C10 C11 H11 120.8
C12 C11 H11 120.8
C11 C12 C7 121.1(10)
C11 C12 H12 119.5
C7 C12 H12 119.5
C14 C13 C18 119.6(8)
C14 C13 P2 121.6(7)
C18 C13 P2 118.8(6)
C13 C14 C15 120.4(10)
C13 C14 H14 119.8
C15 C14 H14 119.8
C14 C15 C16 118.9(9)
C14 C15 H15 120.5
C16 C15 H15 120.5
C15 C16 C17 119.4(9)
C15 C16 H16 120.3
C17 C16 H16 120.3
C18 C17 C16 120.5(10)
C18 C17 H17 119.7
C16 C17 H17 119.7
C17 C18 C13 121.1(9)
C17 C18 H18 119.4
C13 C18 H18 119.4
C20 C19 C24 119.0(8)
C20 C19 P2 125.4(6)
C24 C19 P2 115.6(7)
C19 C20 C21 120.1(9)
C19 C20 H20 120.0
C21 C20 H20 120.0
C22 C21 C20 120.3(10)
C22 C21 H21 119.9
C20 C21 H21 119.9
C23 C22 C21 121.1(9)
C23 C22 H22 119.4
C21 C22 H22 119.4
C22 C23 C24 120.2(10)
C22 C23 H23 119.9
C24 C23 H23 119.9
C23 C24 C19 119.2(10)
C23 C24 H24 120.4
C19 C24 H24 120.4
C30 C25 C26 118.7(9)
C30 C25 P3 122.5(8)
C26 C25 P3 118.8(8)
C27 C26 C25 117.4(12)
C27 C26 H26 121.3
C25 C26 H26 121.3
C28 C27 C26 123.5(13)
C28 C27 H27 118.3
C26 C27 H27 118.3
C27 C28 C29 120.5(11)
C27 C28 H28 119.7
C29 C28 H28 119.7
C30 C29 C28 118.4(11)
C30 C29 H29 120.8
C28 C29 H29 120.8
C29 C30 C25 121.5(10)
C29 C30 H30 119.3
C25 C30 H30 119.3
C36 C31 C32 120.7(8)
C36 C31 P3 123.4(7)
C32 C31 P3 115.7(8)
C33 C32 C31 118.4(11)
C33 C32 H32 120.8
C31 C32 H32 120.8
C32 C33 C34 120.3(11)
C32 C33 H33 119.9
C34 C33 H33 119.9
C35 C34 C33 120.4(10)
C35 C34 H34 119.8
C33 C34 H34 119.8
C34 C35 C36 120.4(13)
C34 C35 H35 119.8
C36 C35 H35 119.8
C31 C36 C35 119.7(11)
C31 C36 H36 120.1
C35 C36 H36 120.1
P4 C37 P1 115.5(4)
P4 C37 H37A 108.4
P1 C37 H37A 108.4
P4 C37 H37B 108.4
P1 C37 H37B 108.4
H37A C37 H37B 107.5
P2 C38 P4 113.1(4)
P2 C38 H38A 109.0
P4 C38 H38A 109.0
P2 C38 H38B 109.0
P4 C38 H38B 109.0
H38A C38 H38B 107.8
P4 C39 P3 114.7(4)
P4 C39 H39A 108.6
P3 C39 H39A 108.6
P4 C39 H39B 108.6
P3 C39 H39B 108.6
H39A C39 H39B 107.6
C41 C40 C45 122.1(8)
C41 C40 P5 116.2(7)
C45 C40 P5 121.7(6)
C40 C41 C42 119.8(11)
C40 C41 H41 120.1
C42 C41 H41 120.1
C43 C42 C41 118.5(10)
C43 C42 H42 120.8
C41 C42 H42 120.8
C44 C43 C42 120.6(9)
C44 C43 H43 119.7
C42 C43 H43 119.7
C43 C44 C45 121.2(10)
C43 C44 H44 119.4
C45 C44 H44 119.4
C40 C45 C44 117.8(9)
C40 C45 H45 121.1
C44 C45 H45 121.1
C47 C46 C51 117.2(9)
C47 C46 P5 123.5(7)
C51 C46 P5 119.4(6)
C48 C47 C46 121.8(10)
C48 C47 H47 119.1
C46 C47 H47 119.1
C47 C48 C49 119.1(10)
C47 C48 H48 120.4
C49 C48 H48 120.4
C50 C49 C48 120.1(11)
C50 C49 H49 119.9
C48 C49 H49 119.9
C51 C50 C49 120.7(10)
C51 C50 H50 119.6
C49 C50 H50 119.6
C50 C51 C46 121.0(9)
C50 C51 H51 119.5
C46 C51 H51 119.5
C57 C52 C53 121.3(8)
C57 C52 P6 116.5(7)
C53 C52 P6 122.2(7)
C52 C53 C54 119.0(9)
C52 C53 H53 120.5
C54 C53 H53 120.5
C55 C54 C53 120.4(10)
C55 C54 H54 119.8
C53 C54 H54 119.8
C54 C55 C56 120.5(10)
C54 C55 H55 119.8
C56 C55 H55 119.8
C55 C56 C57 120.5(10)
C55 C56 H56 119.7
C57 C56 H56 119.7
C52 C57 C56 118.3(9)
C52 C57 H57 120.9
C56 C57 H57 120.9
C59 C58 C63 119.1(8)
C59 C58 P6 118.8(6)
C63 C58 P6 122.0(6)
C58 C59 C60 120.7(8)
C58 C59 H59 119.7
C60 C59 H59 119.7
C61 C60 C59 118.5(8)
C61 C60 H60 120.7
C59 C60 H60 120.7
C60 C61 C62 120.7(8)
C60 C61 H61 119.6
C62 C61 H61 119.6
C63 C62 C61 121.3(8)
C63 C62 H62 119.3
C61 C62 H62 119.3
C62 C63 C58 119.7(9)
C62 C63 H63 120.2
C58 C63 H63 120.2
C69 C64 C65 119.1(8)
C69 C64 P7 123.0(7)
C65 C64 P7 117.8(7)
C66 C65 C64 119.2(10)
C66 C65 H65 120.4
C64 C65 H65 120.4
C67 C66 C65 119.7(11)
C67 C66 H66 120.1
C65 C66 H66 120.1
C68 C67 C66 121.0(10)
C68 C67 H67 119.5
C66 C67 H67 119.5
C67 C68 C69 121.0(11)
C67 C68 H68 119.5
C69 C68 H68 119.5
C64 C69 C68 119.8(10)
C64 C69 H69 120.1
C68 C69 H69 120.1
C71 C70 C75 119.6(8)
C71 C70 P7 120.2(7)
C75 C70 P7 120.0(7)
C70 C71 C72 119.7(9)
C70 C71 H71 120.1
C72 C71 H71 120.1
C73 C72 C71 120.1(9)
C73 C72 H72 119.9
C71 C72 H72 119.9
C74 C73 C72 118.9(9)
C74 C73 H73 120.5
C72 C73 H73 120.5
C73 C74 C75 122.8(9)
C73 C74 H74 118.6
C75 C74 H74 118.6
C74 C75 C70 118.8(9)
C74 C75 H75 120.6
C70 C75 H75 120.6
P8 C76 P5 114.9(4)
P8 C76 H76A 108.5
P5 C76 H76A 108.5
P8 C76 H76B 108.5
P5 C76 H76B 108.5
H76A C76 H76B 107.5
P8 C77 P6 113.0(4)
P8 C77 H77A 109.0
P6 C77 H77A 109.0
P8 C77 H77B 109.0
P6 C77 H77B 109.0
H77A C77 H77B 107.8
P7 C78 P8 114.0(5)
P7 C78 H78A 108.8
P8 C78 H78A 108.8
P7 C78 H78B 108.8
P8 C78 H78B 108.8
H78A C78 H78B 107.7
N1 C79 C80 179.2(12)
C79 C80 H80A 109.5
C79 C80 H80B 109.5
H80A C80 H80B 109.5
C79 C80 H80C 109.5
H80A C80 H80C 109.5
H80B C80 H80C 109.5
N2 C81 C82 179.2(19)
C81 C82 H82A 109.5
C81 C82 H82B 109.5
H82A C82 H82B 109.5
C81 C82 H82C 109.5
H82A C82 H82C 109.5
H82B C82 H82C 109.5
N3 C83 C84 177.6(13)
C83 C84 H84A 109.5
C83 C84 H84B 109.5
H84A C84 H84B 109.5
C83 C84 H84C 109.5
H84A C84 H84C 109.5
H84B C84 H84C 109.5
C7 P1 C1 104.0(4)
C7 P1 C37 102.5(4)
C1 P1 C37 105.3(4)
C7 P1 Ag1 118.6(3)
C1 P1 Ag1 113.5(3)
C37 P1 Ag1 111.5(3)
C19 P2 C38 105.4(4)
C19 P2 C13 103.1(4)
C38 P2 C13 103.3(4)
C19 P2 Ag2 119.8(3)
C38 P2 Ag2 113.0(3)
C13 P2 Ag2 110.7(3)
C25 P3 C31 101.1(4)
C25 P3 C39 105.1(4)
C31 P3 C39 103.5(4)
C25 P3 Ag3 116.5(3)
C31 P3 Ag3 118.0(3)
C39 P3 Ag3 111.0(3)
C39 P4 C37 104.5(4)
C39 P4 C38 104.6(4)
C37 P4 C38 106.4(4)
C39 P4 Au1 114.7(3)
C37 P4 Au1 113.9(3)
C38 P4 Au1 111.9(3)
C46 P5 C40 105.0(4)
C46 P5 C76 105.1(4)
C40 P5 C76 104.2(4)
C46 P5 Ag1 110.4(3)
C40 P5 Ag1 116.5(3)
C76 P5 Ag1 114.5(3)
C58 P6 C52 104.4(4)
C58 P6 C77 106.2(4)
C52 P6 C77 103.5(4)
C58 P6 Ag2 114.1(3)
C52 P6 Ag2 113.3(3)
C77 P6 Ag2 114.2(3)
C64 P7 C70 103.6(4)
C64 P7 C78 106.6(4)
C70 P7 C78 101.5(4)
C64 P7 Ag3 117.2(3)
C70 P7 Ag3 113.5(3)
C78 P7 Ag3 112.9(3)
C76 P8 C77 105.8(4)
C76 P8 C78 106.2(4)
C77 P8 C78 104.4(4)
C76 P8 Au1 113.7(3)
C77 P8 Au1 112.8(3)
C78 P8 Au1 113.1(3)
P1 Ag1 P5 172.78(8)
P1 Ag1 Au1 88.64(5)
P5 Ag1 Au1 86.50(5)
P2 Ag2 P6 153.17(8)
P2 Ag2 Au1 89.72(5)
P6 Ag2 Au1 88.91(5)
P3 Ag3 P7 174.59(8)
P3 Ag3 Au1 88.87(6)
P7 Ag3 Au1 87.38(6)
P8 Au1 P4 176.87(8)
P8 Au1 Ag2 89.20(5)
P4 Au1 Ag2 87.81(5)
P8 Au1 Ag3 91.73(6)
P4 Au1 Ag3 89.99(6)
Ag2 Au1 Ag3 106.476(19)
P8 Au1 Ag1 91.75(4)
P4 Au1 Ag1 89.76(4)
Ag2 Au1 Ag1 135.46(2)
Ag3 Au1 Ag1 118.00(2)
O4 Cl1 O3 110.7(7)
O4 Cl1 O1 111.0(5)
O3 Cl1 O1 112.9(5)
O4 Cl1 O2 103.5(6)
O3 Cl1 O2 109.6(8)
O1 Cl1 O2 108.7(5)
O7 Cl2 O5 111.0(5)
O7 Cl2 O8 110.2(4)
O5 Cl2 O8 110.9(4)
O7 Cl2 O6 107.7(4)
O5 Cl2 O6 108.1(4)
O8 Cl2 O6 108.8(4)
O9 Cl3 O10 111.5(4)
O9 Cl3 O12 108.6(5)
O10 Cl3 O12 110.4(5)
O9 Cl3 O11 107.7(5)
O10 Cl3 O11 110.2(4)
O12 Cl3 O11 108.3(6)
O16 Cl4 O14 110.6(5)
O16 Cl4 O15 109.8(5)
O14 Cl4 O15 110.0(5)
O16 Cl4 O13 110.0(6)
O14 Cl4 O13 107.5(5)
O15 Cl4 O13 108.8(5)

loop_
_geom_bond_atom_site_label_1
_geom_bond_atom_site_label_2
_geom_bond_distance
C1 C6 1.358(13)
C1 C2 1.419(12)
C1 P1 1.831(10)
C2 C3 1.403(14)
C2 H2 0.9500
C3 C4 1.374(16)
C3 H3 0.9500
C4 C5 1.376(18)
C4 H4 0.9500
C5 C6 1.405(16)
C5 H5 0.9500
C6 H6 0.9500
C7 C12 1.396(11)
C7 C8 1.398(13)
C7 P1 1.812(9)
C8 C9 1.395(12)
C8 H8 0.9500
C9 C10 1.345(15)
C9 H9 0.9500
C10 C11 1.362(16)
C10 H10 0.9500
C11 C12 1.393(14)
C11 H11 0.9500
C12 H12 0.9500
C13 C14 1.380(12)
C13 C18 1.396(13)
C13 P2 1.829(8)
C14 C15 1.384(13)
C14 H14 0.9500
C15 C16 1.405(16)
C15 H15 0.9500
C16 C17 1.406(15)
C16 H16 0.9500
C17 C18 1.327(15)
C17 H17 0.9500
C18 H18 0.9500
C19 C20 1.382(12)
C19 C24 1.426(13)
C19 P2 1.818(8)
C20 C21 1.389(13)
C20 H20 0.9500
C21 C22 1.376(16)
C21 H21 0.9500
C22 C23 1.356(16)
C22 H22 0.9500
C23 C24 1.395(13)
C23 H23 0.9500
C24 H24 0.9500
C25 C30 1.385(13)
C25 C26 1.415(15)
C25 P3 1.810(9)
C26 C27 1.390(16)
C26 H26 0.9500
C27 C28 1.305(19)
C27 H27 0.9500
C28 C29 1.400(18)
C28 H28 0.9500
C29 C30 1.377(14)
C29 H29 0.9500
C30 H30 0.9500
C31 C36 1.377(15)
C31 C32 1.409(14)
C31 P3 1.821(8)
C32 C33 1.395(15)
C32 H32 0.9500
C33 C34 1.416(19)
C33 H33 0.9500
C34 C35 1.342(18)
C34 H34 0.9500
C35 C36 1.418(14)
C35 H35 0.9500
C36 H36 0.9500
C37 P4 1.813(8)
C37 P1 1.832(8)
C37 H37A 0.9900
C37 H37B 0.9900
C38 P2 1.821(8)
C38 P4 1.845(8)
C38 H38A 0.9900
C38 H38B 0.9900
C39 P4 1.796(8)
C39 P3 1.847(9)
C39 H39A 0.9900
C39 H39B 0.9900
C40 C41 1.359(13)
C40 C45 1.382(13)
C40 P5 1.832(8)
C41 C42 1.440(13)
C41 H41 0.9500
C42 C43 1.393(17)
C42 H42 0.9500
C43 C44 1.361(15)
C43 H43 0.9500
C44 C45 1.431(12)
C44 H44 0.9500
C45 H45 0.9500
C46 C47 1.395(12)
C46 C51 1.397(12)
C46 P5 1.811(9)
C47 C48 1.362(14)
C47 H47 0.9500
C48 C49 1.380(16)
C48 H48 0.9500
C49 C50 1.369(15)
C49 H49 0.9500
C50 C51 1.348(14)
C50 H50 0.9500
C51 H51 0.9500
C52 C57 1.388(12)
C52 C53 1.390(12)
C52 P6 1.836(8)
C53 C54 1.394(15)
C53 H53 0.9500
C54 C55 1.364(16)
C54 H54 0.9500
C55 C56 1.386(16)
C55 H55 0.9500
C56 C57 1.396(15)
C56 H56 0.9500
C57 H57 0.9500
C58 C59 1.346(11)
C58 C63 1.422(12)
C58 P6 1.813(8)
C59 C60 1.455(12)
C59 H59 0.9500
C60 C61 1.349(13)
C60 H60 0.9500
C61 C62 1.383(13)
C61 H61 0.9500
C62 C63 1.363(12)
C62 H62 0.9500
C63 H63 0.9500
C64 C69 1.392(13)
C64 C65 1.408(14)
C64 P7 1.810(8)
C65 C66 1.402(15)
C65 H65 0.9500
C66 C67 1.385(18)
C66 H66 0.9500
C67 C68 1.334(17)
C67 H67 0.9500
C68 C69 1.395(13)
C68 H68 0.9500
C69 H69 0.9500
C70 C71 1.396(13)
C70 C75 1.400(12)
C70 P7 1.826(9)
C71 C72 1.402(13)
C71 H71 0.9500
C72 C73 1.395(15)
C72 H72 0.9500
C73 C74 1.359(15)
C73 H73 0.9500
C74 C75 1.381(12)
C74 H74 0.9500
C75 H75 0.9500
C76 P8 1.802(7)
C76 P5 1.844(8)
C76 H76A 0.9900
C76 H76B 0.9900
C77 P8 1.830(8)
C77 P6 1.854(7)
C77 H77A 0.9900
C77 H77B 0.9900
C78 P7 1.829(8)
C78 P8 1.838(8)
C78 H78A 0.9900
C78 H78B 0.9900
C79 N1 1.145(13)
C79 C80 1.468(15)
C80 H80A 0.9800
C80 H80B 0.9800
C80 H80C 0.9800
C81 N2 1.124(17)
C81 C82 1.42(2)
C82 H82A 0.9800
C82 H82B 0.9800
C82 H82C 0.9800
C83 N3 1.130(14)
C83 C84 1.507(17)
C84 H84A 0.9800
C84 H84B 0.9800
C84 H84C 0.9800
P1 Ag1 2.398(2)
P2 Ag2 2.416(2)
P3 Ag3 2.446(2)
P4 Au1 2.3152(18)
P5 Ag1 2.400(2)
P6 Ag2 2.424(2)
P7 Ag3 2.447(2)
P8 Au1 2.3151(18)
Ag1 Au1 3.1475(6)
Ag2 Au1 3.1058(7)
Ag3 Au1 3.1136(8)
Cl1 O4 1.399(8)
Cl1 O3 1.401(9)
Cl1 O1 1.433(8)
Cl1 O2 1.460(9)
Cl2 O7 1.419(7)
Cl2 O5 1.439(7)
Cl2 O8 1.440(6)
Cl2 O6 1.457(6)
Cl3 O9 1.413(7)
Cl3 O10 1.417(7)
Cl3 O12 1.422(9)
Cl3 O11 1.433(7)
Cl4 O16 1.403(7)
Cl4 O14 1.418(7)
Cl4 O15 1.430(8)
Cl4 O13 1.443(8)

loop_
_platon_squeeze_void_nr
_platon_squeeze_void_average_x
_platon_squeeze_void_average_y
_platon_squeeze_void_average_z
_platon_squeeze_void_volume
_platon_squeeze_void_count_electrons
_platon_squeeze_void_content
1 0.602 0.180 0.795 148 41 ' '
2 0.102 0.320 0.795 148 41 ' '
3 0.898 0.680 0.295 148 41 ' '
4 0.398 0.820 0.295 148 41 ' '
